data_7702642
loop_
_publ_author_name
'Kovacs, Michael S.'
'Hein, Peter'
'Sattarzadeh, Sherwin'
'Patrick, Brian O.'
'Emge, Thomas J.'
'Orvig, Chris'

_publ_section_title
;
 Complexes of phosphine\^a&#x20AC;&#x201C;phenolate ligands with the
 [Re\^i&#x20AC;&#x0081;O]3+ and [Re(HNNC5H4N)(NNC5H4N)]2+ cores
;
_journal_issue 20
_journal_name_full 'Journal of the Chemical Society, Dalton Transactions'
_journal_page_first 3015
_journal_paper_doi 10.1039/b104274m
_journal_year 2001
_chemical_formula_sum 'C28 H23 Cl N6 O P Re'
_chemical_formula_weight 712.14
_space_group_IT_number 19
_space_group_name_Hall 'P 2ac 2ab'
_space_group_name_H-M_alt 'P 21 21 21'
_symmetry_cell_setting orthorhombic
_symmetry_space_group_name_H-M 'P 21 21 21'
_atom_sites_solution_hydrogens geom
_atom_sites_solution_primary direct
_atom_sites_solution_secondary difmap
_audit_creation_method SHELXL-97
_cell_angle_alpha 90.00(2)
_cell_angle_beta 90.00(2)
_cell_angle_gamma 90.00(2)
_cell_formula_units_Z 4
_cell_length_a 12.294(2)
_cell_length_b 14.500(4)
_cell_length_c 14.999(5)
_cell_measurement_reflns_used 25
_cell_measurement_temperature 153(5)
_cell_measurement_theta_max 29.5
_cell_measurement_theta_min 27.3
_cell_volume 2673.8(12)
_computing_cell_refinement CAD4
_computing_data_collection CAD4
_computing_data_reduction 'local program'
_computing_molecular_graphics 'XPMA/ZORTEP (Zsolnai, 1997)'
_computing_structure_refinement 'SHELXL-97 (Sheldrick, 1997)'
_computing_structure_solution 'SHELXS-97 (Sheldrick, 1990)'
_diffrn_ambient_temperature 153(5)
_diffrn_measured_fraction_theta_full 0.986
_diffrn_measured_fraction_theta_max 0.986
_diffrn_measurement_device_type 'CAD4 diffractometer'
_diffrn_measurement_method 'omega-theta scans'
_diffrn_radiation_monochromator graphite
_diffrn_radiation_source 'fine-focus sealed tube'
_diffrn_radiation_type CuK\a
_diffrn_radiation_wavelength 1.54184
_diffrn_reflns_av_R_equivalents 0.0000
_diffrn_reflns_av_sigmaI/netI 0.0157
_diffrn_reflns_limit_h_max 13
_diffrn_reflns_limit_h_min -14
_diffrn_reflns_limit_k_max 16
_diffrn_reflns_limit_k_min -17
_diffrn_reflns_limit_l_max 15
_diffrn_reflns_limit_l_min -18
_diffrn_reflns_number 4008
_diffrn_reflns_theta_full 70.04
_diffrn_reflns_theta_max 70.04
_diffrn_reflns_theta_min 4.24
_diffrn_standards_decay_% 1
_diffrn_standards_interval_time 3600
_diffrn_standards_number 3
_exptl_absorpt_coefficient_mu 10.651
_exptl_absorpt_correction_T_max 0.7796
_exptl_absorpt_correction_T_min 0.4055
_exptl_absorpt_correction_type numerical
_exptl_absorpt_process_details SHELX-76
_exptl_crystal_colour red
_exptl_crystal_density_diffrn 1.769
_exptl_crystal_density_method 'not measured'
_exptl_crystal_description rod
_exptl_crystal_F_000 1392
_exptl_crystal_size_max 0.40
_exptl_crystal_size_mid 0.05
_exptl_crystal_size_min 0.02
_refine_diff_density_max 1.765
_refine_diff_density_min -2.222
_refine_diff_density_rms 0.120
_refine_ls_abs_structure_details 'Flack H D (1983), Acta Cryst. A39, 876-881'
_refine_ls_abs_structure_Flack 0.215(10)
_refine_ls_extinction_coef 0.00049(4)
_refine_ls_extinction_expression Fc^*^=kFc[1+0.001xFc^2^\l^3^/sin(2\q)]^-1/4^
_refine_ls_extinction_method SHELXL
_refine_ls_goodness_of_fit_ref 1.009
_refine_ls_hydrogen_treatment mixed
_refine_ls_matrix_type full
_refine_ls_number_parameters 431
_refine_ls_number_reflns 3982
_refine_ls_number_restraints 0
_refine_ls_restrained_S_all 1.009
_refine_ls_R_factor_all 0.0260
_refine_ls_R_factor_gt 0.0257
_refine_ls_shift/su_max 0.004
_refine_ls_shift/su_mean 0.000
_refine_ls_structure_factor_coef Fsqd
_refine_ls_weighting_details 'calc w=1/[\s^2^(Fo^2^)+(0.0500P)^2^+6.5000P] where P=(Fo^2^+2Fc^2^)/3'
_refine_ls_weighting_scheme calc
_refine_ls_wR_factor_gt 0.0675
_refine_ls_wR_factor_ref 0.0676
_reflns_number_gt 3949
_reflns_number_total 3982
_reflns_threshold_expression >2sigma(I)
_cod_data_source_file b104274m.txt
_cod_data_source_block '[ReCl(Hhypy)(hypy)(PO)]'
_cod_depositor_comments
;
The following automatic conversions were performed:

data item '_symmetry_cell_setting' value 'Orthorhombic' was changed
to 'orthorhombic' in accordance with the
/home/saulius/struct/COD-crude-data/automatic-downloads/DataCite-retrospective/RSC/depositions/lib/dictionaries/cif_core.dic
dictionary named 'cif_core.dic' version 2.4.2 last updated on
2011-04-26.

Automatic conversion script
Id: cif_fix_values 6909 2019-04-08 15:41:33Z antanas 
;
_cod_original_sg_symbol_H-M P2(1)2(1)2(1)
_cod_database_code 7702642

loop_
_symmetry_equiv_pos_as_xyz
'x, y, z'
'x+1/2, -y+1/2, -z'
'-x, y+1/2, -z+1/2'
'-x+1/2, -y, z+1/2'

loop_
_atom_site_label
_atom_site_type_symbol
_atom_site_fract_x
_atom_site_fract_y
_atom_site_fract_z
_atom_site_U_iso_or_equiv
_atom_site_adp_type
_atom_site_occupancy
_atom_site_symmetry_multiplicity
_atom_site_calc_flag
Re1 Re 0.142696(17) 0.488335(14) 0.381549(14) 0.01525(9) Uani 1 1 d
Cl1 Cl 0.02186(11) 0.56723(10) 0.48288(9) 0.0241(3) Uani 1 1 d
N1 N 0.0342(4) 0.4414(3) 0.3175(3) 0.0193(10) Uani 1 1 d
N2 N -0.0447(4) 0.4160(4) 0.2726(3) 0.0230(11) Uani 1 1 d
N3 N -0.0109(4) 0.5379(3) 0.1695(3) 0.0225(10) Uani 1 1 d
N4 N 0.1631(4) 0.5858(3) 0.2943(3) 0.0195(10) Uani 1 1 d
H4N H 0.129(5) 0.585(4) 0.249(5) 0.023 Uiso 1 1 d
N5 N 0.2322(4) 0.6547(3) 0.2960(3) 0.0233(11) Uani 1 1 d
N6 N 0.2687(4) 0.5773(3) 0.4287(3) 0.0186(10) Uani 1 1 d
C1 C -0.0761(5) 0.4695(4) 0.1967(4) 0.0208(11) Uani 1 1 d
C2 C -0.1743(5) 0.4475(6) 0.1566(5) 0.0325(15) Uani 1 1 d
H2 H -0.198(6) 0.404(5) 0.170(4) 0.019(19) Uiso 1 1 d
C3 C -0.2102(5) 0.5012(6) 0.0874(4) 0.0392(17) Uani 1 1 d
H3 H -0.283(6) 0.494(6) 0.061(5) 0.040(19) Uiso 1 1 d
C4 C -0.1452(6) 0.5722(5) 0.0577(4) 0.0336(14) Uani 1 1 d
H4 H -0.169(6) 0.607(5) 0.008(5) 0.04(2) Uiso 1 1 d
C5 C -0.0470(5) 0.5868(5) 0.0997(4) 0.0273(13) Uani 1 1 d
H5 H -0.011(5) 0.634(5) 0.085(4) 0.024(18) Uiso 1 1 d
C6 C 0.2921(4) 0.6490(4) 0.3737(4) 0.0211(11) Uani 1 1 d
C7 C 0.3711(5) 0.7142(4) 0.3941(4) 0.0255(12) Uani 1 1 d
H7 H 0.387(5) 0.762(5) 0.362(5) 0.030(18) Uiso 1 1 d
C8 C 0.4258(5) 0.7059(4) 0.4737(4) 0.0280(14) Uani 1 1 d
H8 H 0.465(6) 0.751(5) 0.490(5) 0.034 Uiso 1 1 d
C9 C 0.4033(5) 0.6326(4) 0.5293(4) 0.0287(14) Uani 1 1 d
H9 H 0.435(5) 0.624(4) 0.583(4) 0.021(16) Uiso 1 1 d
C10 C 0.3248(5) 0.5706(4) 0.5068(4) 0.0215(12) Uani 1 1 d
H10 H 0.308(6) 0.523(6) 0.538(5) 0.04(2) Uiso 1 1 d
P1 P 0.28173(11) 0.38834(10) 0.32435(9) 0.0158(3) Uani 1 1 d
O1 O 0.1671(3) 0.4082(3) 0.4911(3) 0.0212(8) Uani 1 1 d
C11 C 0.2520(4) 0.3053(4) 0.2375(3) 0.0171(11) Uani 1 1 d
C12 C 0.1576(5) 0.2528(4) 0.2465(4) 0.0227(12) Uani 1 1 d
H12 H 0.102(6) 0.264(5) 0.296(5) 0.04(2) Uiso 1 1 d
C13 C 0.1329(5) 0.1837(4) 0.1846(4) 0.0245(12) Uani 1 1 d
H13 H 0.072(6) 0.150(5) 0.189(4) 0.029 Uiso 1 1 d
C14 C 0.2046(5) 0.1666(4) 0.1158(4) 0.0253(12) Uani 1 1 d
H14 H 0.184(5) 0.114(5) 0.073(5) 0.028(18) Uiso 1 1 d
C15 C 0.2978(5) 0.2186(4) 0.1067(4) 0.0273(13) Uani 1 1 d
H15 H 0.343(6) 0.207(5) 0.067(5) 0.033(19) Uiso 1 1 d
C16 C 0.3227(5) 0.2876(4) 0.1664(4) 0.0238(12) Uani 1 1 d
H16 H 0.392(6) 0.320(5) 0.160(4) 0.029 Uiso 1 1 d
C17 C 0.4028(4) 0.4492(4) 0.2918(4) 0.0192(11) Uani 1 1 d
C18 C 0.4022(4) 0.5004(4) 0.2120(3) 0.0229(12) Uani 1 1 d
H18 H 0.333(5) 0.493(5) 0.171(4) 0.028 Uiso 1 1 d
C19 C 0.4908(5) 0.5525(4) 0.1878(4) 0.0263(13) Uani 1 1 d
H19 H 0.485(5) 0.574(5) 0.135(5) 0.032(19) Uiso 1 1 d
C20 C 0.5812(5) 0.5563(5) 0.2426(4) 0.0311(14) Uani 1 1 d
H20 H 0.627(6) 0.590(5) 0.227(5) 0.03(2) Uiso 1 1 d
C21 C 0.5823(5) 0.5060(5) 0.3213(4) 0.0326(14) Uani 1 1 d
H21 H 0.641(5) 0.505(4) 0.345(5) 0.029(17) Uiso 1 1 d
C22 C 0.4954(5) 0.4520(4) 0.3455(4) 0.0260(13) Uani 1 1 d
H22 H 0.494(7) 0.412(6) 0.407(6) 0.06(3) Uiso 1 1 d
C23 C 0.3095(5) 0.3209(4) 0.4227(4) 0.0177(11) Uani 1 1 d
C24 C 0.3875(5) 0.2515(4) 0.4289(4) 0.0216(12) Uani 1 1 d
H24 H 0.432(6) 0.237(5) 0.389(5) 0.034(19) Uiso 1 1 d
C25 C 0.4005(5) 0.2025(4) 0.5081(4) 0.0266(13) Uani 1 1 d
H25 H 0.456(5) 0.155(4) 0.515(4) 0.019(15) Uiso 1 1 d
C26 C 0.3351(5) 0.2249(4) 0.5808(4) 0.0255(13) Uani 1 1 d
H26 H 0.345(7) 0.192(5) 0.632(6) 0.05(2) Uiso 1 1 d
C27 C 0.2575(5) 0.2934(4) 0.5750(4) 0.0235(12) Uani 1 1 d
H27 H 0.215(6) 0.309(5) 0.618(5) 0.032(18) Uiso 1 1 d
C28 C 0.2432(4) 0.3425(4) 0.4956(4) 0.0176(11) Uani 1 1 d

loop_
_atom_site_aniso_label
_atom_site_aniso_U_11
_atom_site_aniso_U_22
_atom_site_aniso_U_33
_atom_site_aniso_U_23
_atom_site_aniso_U_13
_atom_site_aniso_U_12
Re1 0.01807(13) 0.01560(13) 0.01207(13) 0.00228(8) -0.00060(8) 0.00074(8)
Cl1 0.0257(6) 0.0268(7) 0.0197(7) 0.0008(6) 0.0029(5) 0.0092(6)
N1 0.023(2) 0.020(2) 0.015(2) 0.0042(19) 0.0051(19) 0.0016(19)
N2 0.018(2) 0.031(3) 0.020(2) 0.002(2) -0.0007(19) -0.006(2)
N3 0.026(2) 0.027(3) 0.014(2) -0.002(2) 0.0008(19) 0.003(2)
N4 0.023(2) 0.023(2) 0.013(2) -0.0013(19) -0.0023(19) 0.000(2)
N5 0.030(3) 0.023(2) 0.017(2) 0.004(2) -0.003(2) -0.002(2)
N6 0.020(2) 0.018(2) 0.018(2) -0.0003(19) -0.0007(19) 0.0008(19)
C1 0.022(3) 0.025(3) 0.015(2) -0.002(2) -0.002(2) 0.004(2)
C2 0.027(3) 0.044(4) 0.026(3) -0.001(3) -0.001(3) -0.004(3)
C3 0.028(3) 0.073(5) 0.017(3) -0.006(3) -0.007(2) 0.001(4)
C4 0.035(3) 0.046(4) 0.020(3) 0.001(3) 0.004(3) 0.014(3)
C5 0.033(3) 0.034(3) 0.015(3) 0.003(3) 0.002(2) 0.004(3)
C6 0.022(3) 0.023(3) 0.018(3) -0.002(2) 0.002(2) 0.003(2)
C7 0.023(3) 0.025(3) 0.028(3) 0.000(2) -0.002(3) -0.005(2)
C8 0.025(3) 0.023(3) 0.036(4) -0.010(3) -0.005(3) -0.002(3)
C9 0.034(3) 0.029(3) 0.022(3) -0.010(3) -0.011(3) 0.006(3)
C10 0.026(3) 0.022(3) 0.016(3) 0.000(2) -0.004(2) 0.002(2)
P1 0.0181(6) 0.0173(6) 0.0121(6) 0.0003(5) -0.0004(5) -0.0002(5)
O1 0.023(2) 0.0178(19) 0.022(2) 0.0003(16) 0.0008(16) 0.0049(16)
C11 0.023(3) 0.016(2) 0.012(3) 0.001(2) -0.001(2) 0.001(2)
C12 0.025(3) 0.023(3) 0.021(3) 0.003(2) 0.001(2) -0.007(2)
C13 0.030(3) 0.020(3) 0.023(3) 0.000(2) -0.001(3) -0.007(3)
C14 0.027(3) 0.025(3) 0.025(3) -0.006(3) -0.007(3) 0.003(2)
C15 0.024(3) 0.034(3) 0.023(3) -0.008(3) 0.003(3) 0.001(2)
C16 0.023(3) 0.028(3) 0.021(3) -0.004(2) 0.001(2) 0.000(2)
C17 0.024(3) 0.018(3) 0.016(3) -0.002(2) -0.001(2) -0.004(2)
C18 0.029(3) 0.022(3) 0.017(3) -0.001(2) 0.002(2) -0.003(2)
C19 0.037(3) 0.028(3) 0.014(3) 0.000(3) 0.000(3) -0.006(3)
C20 0.028(3) 0.033(3) 0.032(4) -0.001(3) 0.006(3) -0.010(3)
C21 0.025(3) 0.043(4) 0.031(3) 0.010(3) -0.008(2) -0.011(3)
C22 0.029(3) 0.032(3) 0.017(3) 0.003(3) -0.004(2) 0.000(3)
C23 0.024(3) 0.017(3) 0.012(2) -0.002(2) 0.000(2) 0.000(2)
C24 0.027(3) 0.022(3) 0.016(3) 0.000(2) -0.001(2) 0.003(2)
C25 0.033(3) 0.023(3) 0.023(3) -0.002(2) -0.006(3) 0.008(3)
C26 0.036(3) 0.025(3) 0.015(3) 0.006(2) -0.006(3) 0.005(3)
C27 0.030(3) 0.024(3) 0.016(3) 0.003(2) -0.001(3) 0.002(3)
C28 0.020(3) 0.013(2) 0.019(3) 0.000(2) -0.002(2) -0.002(2)

loop_
_atom_type_symbol
_atom_type_description
_atom_type_scat_dispersion_real
_atom_type_scat_dispersion_imag
_atom_type_scat_source
C C 0.0181 0.0091 'International Tables Vol C Tables 4.2.6.8 and 6.1.1.4'
H H 0.0000 0.0000 'International Tables Vol C Tables 4.2.6.8 and 6.1.1.4'
N N 0.0311 0.0180 'International Tables Vol C Tables 4.2.6.8 and 6.1.1.4'
O O 0.0492 0.0322 'International Tables Vol C Tables 4.2.6.8 and 6.1.1.4'
P P 0.2955 0.4335 'International Tables Vol C Tables 4.2.6.8 and 6.1.1.4'
Cl Cl 0.3639 0.7018 'International Tables Vol C Tables 4.2.6.8 and 6.1.1.4'
Re Re -5.2083 5.8923 'International Tables Vol C Tables 4.2.6.8 and 6.1.1.4'

loop_
_geom_angle_atom_site_label_1
_geom_angle_atom_site_label_2
_geom_angle_atom_site_label_3
_geom_angle
N1 Re1 N4 90.7(2)
N1 Re1 O1 109.15(18)
N4 Re1 O1 160.13(18)
N1 Re1 N6 162.45(17)
N4 Re1 N6 71.94(19)
O1 Re1 N6 88.30(17)
N1 Re1 P1 96.30(15)
N4 Re1 P1 96.14(14)
O1 Re1 P1 80.74(11)
N6 Re1 P1 88.12(13)
N1 Re1 Cl1 93.44(15)
N4 Re1 Cl1 99.13(14)
O1 Re1 Cl1 81.51(11)
N6 Re1 Cl1 87.20(13)
P1 Re1 Cl1 161.77(5)
N2 N1 Re1 174.7(4)
N1 N2 C1 118.9(5)
C5 N3 C1 115.6(5)
N5 N4 Re1 128.7(4)
N5 N4 H4N 112(5)
Re1 N4 H4N 119(5)
N4 N5 C6 108.4(5)
C6 N6 C10 118.0(5)
C6 N6 Re1 114.5(4)
C10 N6 Re1 127.5(4)
N3 C1 C2 124.0(6)
N3 C1 N2 118.9(5)
C2 C1 N2 117.2(6)
C3 C2 C1 118.7(7)
C3 C2 H2 126(6)
C1 C2 H2 115(6)
C2 C3 C4 118.8(6)
C2 C3 H3 122(5)
C4 C3 H3 119(5)
C5 C4 C3 118.4(6)
C5 C4 H4 123(4)
C3 C4 H4 118(4)
N3 C5 C4 124.5(6)
N3 C5 H5 117(5)
C4 C5 H5 118(5)
N6 C6 N5 116.4(5)
N6 C6 C7 122.4(5)
N5 C6 C7 121.2(5)
C8 C7 C6 118.2(6)
C8 C7 H7 116(4)
C6 C7 H7 125(4)
C7 C8 C9 119.6(6)
C7 C8 H8 117(5)
C9 C8 H8 123(5)
C10 C9 C8 120.1(6)
C10 C9 H9 116(4)
C8 C9 H9 123(4)
N6 C10 C9 121.6(6)
N6 C10 H10 114(5)
C9 C10 H10 124(5)
C17 P1 C23 109.4(3)
C17 P1 C11 107.3(3)
C23 P1 C11 105.4(2)
C17 P1 Re1 112.97(19)
C23 P1 Re1 99.80(19)
C11 P1 Re1 120.99(18)
C28 O1 Re1 123.4(3)
C12 C11 C16 119.4(5)
C12 C11 P1 117.4(4)
C16 C11 P1 123.0(4)
C11 C12 C13 120.5(5)
C11 C12 H12 123(4)
C13 C12 H12 117(4)
C14 C13 C12 119.1(6)
C14 C13 H13 119(4)
C12 C13 H13 121(4)
C15 C14 C13 120.5(6)
C15 C14 H14 123(4)
C13 C14 H14 117(4)
C16 C15 C14 121.2(6)
C16 C15 H15 118(5)
C14 C15 H15 121(5)
C15 C16 C11 119.4(5)
C15 C16 H16 119(4)
C11 C16 H16 122(4)
C22 C17 C18 118.6(5)
C22 C17 P1 122.3(4)
C18 C17 P1 119.0(4)
C19 C18 C17 120.7(5)
C19 C18 H18 123(3)
C17 C18 H18 116(4)
C18 C19 C20 120.1(6)
C18 C19 H19 113(5)
C20 C19 H19 127(5)
C19 C20 C21 119.5(6)
C19 C20 H20 115(5)
C21 C20 H20 126(5)
C22 C21 C20 121.1(6)
C22 C21 H21 125(5)
C20 C21 H21 113(5)
C21 C22 C17 120.0(6)
C21 C22 H22 123(4)
C17 C22 H22 117(4)
C24 C23 C28 120.8(5)
C24 C23 P1 125.2(4)
C28 C23 P1 114.0(4)
C25 C24 C23 120.2(6)
C25 C24 H24 115(5)
C23 C24 H24 125(5)
C26 C25 C24 118.9(5)
C26 C25 H25 119(4)
C24 C25 H25 122(4)
C27 C26 C25 121.2(5)
C27 C26 H26 121(5)
C25 C26 H26 117(5)
C26 C27 C28 120.5(6)
C26 C27 H27 124(5)
C28 C27 H27 115(5)
O1 C28 C27 119.6(5)
O1 C28 C23 121.9(5)
C27 C28 C23 118.5(5)

loop_
_geom_bond_atom_site_label_1
_geom_bond_atom_site_label_2
_geom_bond_distance
Re1 N1 1.779(5)
Re1 N4 1.942(5)
Re1 O1 2.035(4)
Re1 N6 2.137(5)
Re1 P1 2.4000(15)
Re1 Cl1 2.4136(15)
N1 N2 1.237(7)
N2 C1 1.431(7)
N3 C5 1.340(8)
N3 C1 1.340(8)
N4 N5 1.312(7)
N4 H4N 0.80(7)
N5 C6 1.382(8)
N6 C6 1.358(7)
N6 C10 1.363(7)
C1 C2 1.385(9)
C2 C3 1.371(10)
C2 H2 0.72(7)
C3 C4 1.378(11)
C3 H3 0.98(7)
C4 C5 1.377(9)
C4 H4 0.94(7)
C5 H5 0.84(7)
C6 C7 1.390(8)
C7 C8 1.375(9)
C7 H7 0.87(7)
C8 C9 1.379(9)
C8 H8 0.85(8)
C9 C10 1.361(9)
C9 H9 0.90(7)
C10 H10 0.86(8)
P1 C17 1.798(6)
P1 C23 1.803(6)
P1 C11 1.811(6)
O1 C28 1.337(7)
C11 C12 1.394(8)
C11 C16 1.399(8)
C12 C13 1.399(8)
C12 H12 1.02(7)
C13 C14 1.380(9)
C13 H13 0.90(7)
C14 C15 1.378(9)
C14 H14 1.03(7)
C15 C16 1.377(9)
C15 H15 0.84(7)
C16 H16 0.98(7)
C17 C22 1.394(8)
C17 C18 1.409(8)
C18 C19 1.374(8)
C18 H18 1.06(6)
C19 C20 1.384(9)
C19 H19 0.85(7)
C20 C21 1.387(9)
C20 H20 0.79(7)
C21 C22 1.374(9)
C21 H21 0.81(7)
C22 H22 1.09(8)
C23 C24 1.394(8)
C23 C28 1.399(8)
C24 C25 1.393(8)
C24 H24 0.84(7)
C25 C26 1.393(9)
C25 H25 0.97(6)
C26 C27 1.380(8)
C26 H26 0.91(8)
C27 C28 1.400(8)
C27 H27 0.86(7)

loop_
_geom_torsion_atom_site_label_1
_geom_torsion_atom_site_label_2
_geom_torsion_atom_site_label_3
_geom_torsion_atom_site_label_4
_geom_torsion
N4 Re1 N1 N2 -48(4)
O1 Re1 N1 N2 133(4)
N6 Re1 N1 N2 -41(5)
P1 Re1 N1 N2 -145(4)
Cl1 Re1 N1 N2 51(4)
Re1 N1 N2 C1 44(5)
N1 Re1 N4 N5 178.1(5)
O1 Re1 N4 N5 -5.8(9)
N6 Re1 N4 N5 0.5(5)
P1 Re1 N4 N5 -85.5(5)
Cl1 Re1 N4 N5 84.5(5)
Re1 N4 N5 C6 -0.6(7)
N1 Re1 N6 C6 -8.3(8)
N4 Re1 N6 C6 -0.3(4)
O1 Re1 N6 C6 177.6(4)
P1 Re1 N6 C6 96.8(4)
Cl1 Re1 N6 C6 -100.8(4)
N1 Re1 N6 C10 170.5(6)
N4 Re1 N6 C10 178.5(5)
O1 Re1 N6 C10 -3.6(5)
P1 Re1 N6 C10 -84.4(5)
Cl1 Re1 N6 C10 78.0(5)
C5 N3 C1 C2 0.9(8)
C5 N3 C1 N2 -178.1(5)
N1 N2 C1 N3 9.0(8)
N1 N2 C1 C2 -170.0(5)
N3 C1 C2 C3 -3.1(10)
N2 C1 C2 C3 175.8(6)
C1 C2 C3 C4 2.9(10)
C2 C3 C4 C5 -0.6(10)
C1 N3 C5 C4 1.6(9)
C3 C4 C5 N3 -1.8(10)
C10 N6 C6 N5 -178.8(5)
Re1 N6 C6 N5 0.1(6)
C10 N6 C6 C7 0.5(8)
Re1 N6 C6 C7 179.4(4)
N4 N5 C6 N6 0.2(7)
N4 N5 C6 C7 -179.1(5)
N6 C6 C7 C8 -0.9(8)
N5 C6 C7 C8 178.3(5)
C6 C7 C8 C9 1.7(9)
C7 C8 C9 C10 -2.1(9)
C6 N6 C10 C9 -0.9(8)
Re1 N6 C10 C9 -179.6(4)
C8 C9 C10 N6 1.7(9)
N1 Re1 P1 C17 132.6(2)
N4 Re1 P1 C17 41.2(2)
O1 Re1 P1 C17 -119.0(2)
N6 Re1 P1 C17 -30.4(2)
Cl1 Re1 P1 C17 -105.5(2)
N1 Re1 P1 C23 -111.4(2)
N4 Re1 P1 C23 157.2(2)
O1 Re1 P1 C23 -3.0(2)
N6 Re1 P1 C23 85.6(2)
Cl1 Re1 P1 C23 10.5(3)
N1 Re1 P1 C11 3.4(3)
N4 Re1 P1 C11 -88.0(3)
O1 Re1 P1 C11 111.8(2)
N6 Re1 P1 C11 -159.6(3)
Cl1 Re1 P1 C11 125.2(2)
N1 Re1 O1 C28 97.2(4)
N4 Re1 O1 C28 -78.7(6)
N6 Re1 O1 C28 -84.7(4)
P1 Re1 O1 C28 3.7(4)
Cl1 Re1 O1 C28 -172.1(4)
C17 P1 C11 C12 -176.9(4)
C23 P1 C11 C12 66.5(5)
Re1 P1 C11 C12 -45.3(5)
C17 P1 C11 C16 7.7(5)
C23 P1 C11 C16 -108.8(5)
Re1 P1 C11 C16 139.3(4)
C16 C11 C12 C13 -0.7(8)
P1 C11 C12 C13 -176.3(4)
C11 C12 C13 C14 1.6(9)
C12 C13 C14 C15 -1.8(9)
C13 C14 C15 C16 1.1(10)
C14 C15 C16 C11 -0.2(9)
C12 C11 C16 C15 0.0(9)
P1 C11 C16 C15 175.3(5)
C23 P1 C17 C22 -9.1(6)
C11 P1 C17 C22 -123.0(5)
Re1 P1 C17 C22 101.0(5)
C23 P1 C17 C18 174.8(4)
C11 P1 C17 C18 60.9(5)
Re1 P1 C17 C18 -75.0(5)
C22 C17 C18 C19 -0.3(9)
P1 C17 C18 C19 175.9(5)
C17 C18 C19 C20 -1.1(9)
C18 C19 C20 C21 1.0(10)
C19 C20 C21 C22 0.4(11)
C20 C21 C22 C17 -1.8(11)
C18 C17 C22 C21 1.8(9)
P1 C17 C22 C21 -174.3(5)
C17 P1 C23 C24 -59.7(6)
C11 P1 C23 C24 55.4(6)
Re1 P1 C23 C24 -178.4(5)
C17 P1 C23 C28 121.4(4)
C11 P1 C23 C28 -123.4(4)
Re1 P1 C23 C28 2.7(4)
C28 C23 C24 C25 0.0(9)
P1 C23 C24 C25 -178.8(4)
C23 C24 C25 C26 -0.7(9)
C24 C25 C26 C27 0.9(10)
C25 C26 C27 C28 -0.5(10)
Re1 O1 C28 C27 177.2(4)
Re1 O1 C28 C23 -3.0(7)
C26 C27 C28 O1 179.6(5)
C26 C27 C28 C23 -0.2(9)
C24 C23 C28 O1 -179.4(5)
P1 C23 C28 O1 -0.5(7)
C24 C23 C28 C27 0.4(8)
P1 C23 C28 C27 179.4(4)
